data_7104068
loop_
_publ_author_name
'Wagner Matthias'
'Jan W. Bats'
'Michael Bolte'
'Hans-Wolfram Lerner'
'Gunter Margraf'

_publ_section_title
;
One- and three-dimensional infinite arrays of Cu(I)
centres exhibited by [Cu(NH3)2]Br and [Cu(NH3)Cl] in the solid state.
;
_journal_name_full 'Chemical communications (Cambridge, England)'
_journal_paper_doi 10.1039/b212517j
_journal_year 2003
_chemical_formula_sum 'Br Cu H6 N2'
_chemical_formula_weight 177.52
_space_group_IT_number 15
_symmetry_cell_setting monoclinic
_symmetry_space_group_name_Hall '-C 2yc'
_symmetry_space_group_name_H-M 'C 1 2/c 1'
_atom_sites_solution_hydrogens geom
_atom_sites_solution_primary direct
_atom_sites_solution_secondary difmap
_audit_creation_method SHELXL-97
_cell_angle_alpha 90.00
_cell_angle_beta 114.91(2)
_cell_angle_gamma 90.00
_cell_formula_units_Z 4
_cell_length_a 6.6020(10)
_cell_length_b 12.879(2)
_cell_length_c 5.8610(10)
_cell_measurement_reflns_used 6744
_cell_measurement_temperature 100(2)
_cell_measurement_theta_max 29.7
_cell_measurement_theta_min 3.2
_cell_volume 451.98(12)
_computing_cell_refinement 'X-Area (Stoe & Cie, 2001)'
_computing_data_collection 'X-Area (Stoe & Cie, 2001)'
_computing_data_reduction 'X-Area (Stoe & Cie, 2001)'
_computing_molecular_graphics 'XP in SHELXTL-Plus (Sheldrick, 1991)'
_computing_structure_refinement 'SHELXL97 (Sheldrick, 1997) '
_computing_structure_solution 'SHELXS97 (Sheldrick, 1990) '
_diffrn_ambient_temperature 100(2)
_diffrn_measured_fraction_theta_full 1.000
_diffrn_measured_fraction_theta_max 1.000
_diffrn_measurement_device_type 'STOE IPDS II two-circle-diffractometer'
_diffrn_measurement_method \w
_diffrn_radiation_monochromator graphite
_diffrn_radiation_source 'fine-focus sealed tube'
_diffrn_radiation_type MoK\a
_diffrn_radiation_wavelength 0.71073
_diffrn_reflns_av_R_equivalents 0.1280
_diffrn_reflns_av_sigmaI/netI 0.0542
_diffrn_reflns_limit_h_max 9
_diffrn_reflns_limit_h_min -9
_diffrn_reflns_limit_k_max 17
_diffrn_reflns_limit_k_min -17
_diffrn_reflns_limit_l_max 8
_diffrn_reflns_limit_l_min -8
_diffrn_reflns_number 4925
_diffrn_reflns_theta_full 29.64
_diffrn_reflns_theta_max 29.64
_diffrn_reflns_theta_min 3.16
_diffrn_standards_decay_% 0
_diffrn_standards_interval_time 0
_diffrn_standards_number 0
_exptl_absorpt_coefficient_mu 13.472
_exptl_absorpt_correction_T_max 0.5523
_exptl_absorpt_correction_T_min 0.1337
_exptl_absorpt_correction_type empirical
_exptl_absorpt_process_details 'MULABS (Spek, 1990; Blessing, 1995)'
_exptl_crystal_colour colourless
_exptl_crystal_density_diffrn 2.609
_exptl_crystal_density_method 'not measured'
_exptl_crystal_description needle
_exptl_crystal_F_000 336
_exptl_crystal_size_max 0.25
_exptl_crystal_size_mid 0.05
_exptl_crystal_size_min 0.05
_refine_diff_density_max 1.015
_refine_diff_density_min -0.869
_refine_diff_density_rms 0.175
_refine_ls_extinction_coef 0.0122(14)
_refine_ls_extinction_expression Fc^*^=kFc[1+0.001xFc^2^\l^3^/sin(2\q)]^-1/4^
_refine_ls_extinction_method SHELXL
_refine_ls_goodness_of_fit_ref 1.003
_refine_ls_hydrogen_treatment mixed
_refine_ls_matrix_type full
_refine_ls_number_parameters 34
_refine_ls_number_reflns 641
_refine_ls_number_restraints 0
_refine_ls_restrained_S_all 1.003
_refine_ls_R_factor_all 0.0347
_refine_ls_R_factor_gt 0.0298
_refine_ls_shift/su_max 0.000
_refine_ls_shift/su_mean 0.000
_refine_ls_structure_factor_coef Fsqd
_refine_ls_weighting_details 'calc w=1/[\s^2^(Fo^2^)+(0.0364P)^2^+0.0000P] where P=(Fo^2^+2Fc^2^)/3'
_refine_ls_weighting_scheme calc
_refine_ls_wR_factor_gt 0.0693
_refine_ls_wR_factor_ref 0.0708
_reflns_number_gt 558
_reflns_number_total 641
_reflns_threshold_expression I>2\s(I)
_cod_data_source_file b212517j.txt
_cod_data_source_block wa116
_cod_depositor_comments
;
The following automatic conversions were performed:
'_symmetry_cell_setting' value 'Monoclinic' changed to 'monoclinic'
according to '/home/saulius/struct/CIF-dictionaries/cif_core.dic'
dictionary named 'cif_core.dic' version 2.4.1 from
2010-06-29.

'_exptl_absorpt_correction_type' value 'Empirical' changed to
'empirical' according to
'/home/saulius/struct/CIF-dictionaries/cif_core.dic' dictionary named
'cif_core.dic' version 2.4.1 from 2010-06-29.

Automatic conversion script
Id: cif_fix_enum 1527 2010-12-29 10:47:43Z saulius 
;
_cod_original_sg_symbol_H-M C2/c
_cod_original_formula_sum 'H6 Br Cu N2'
_cod_database_code 7104068

loop_
_symmetry_equiv_pos_as_xyz
'x, y, z'
'-x, y, -z+1/2'
'x+1/2, y+1/2, z'
'-x+1/2, y+1/2, -z+1/2'
'-x, -y, -z'
'x, -y, z-1/2'
'-x+1/2, -y+1/2, -z'
'x+1/2, -y+1/2, z-1/2'

loop_
_atom_site_label
_atom_site_type_symbol
_atom_site_fract_x
_atom_site_fract_y
_atom_site_fract_z
_atom_site_U_iso_or_equiv
_atom_site_adp_type
_atom_site_occupancy
_atom_site_symmetry_multiplicity
_atom_site_calc_flag
_atom_site_refinement_flags
_atom_site_disorder_assembly
_atom_site_disorder_group
Br1 Br 0.5000 0.13244(3) 0.2500 0.02117(18) Uani 1 2 d S . .
Cu1 Cu 0.5000 0.5000 0.0000 0.02129(19) Uani 1 2 d S . .
N1 N 0.6777(6) 0.3781(2) 0.0977(6) 0.0227(5) Uani 1 1 d . . .
H2 H 0.799(12) 0.378(4) 0.274(12) 0.055(19) Uiso 1 1 d . . .
H3 H 0.764(15) 0.371(5) 0.009(14) 0.06(2) Uiso 1 1 d . . .
H1 H 0.619(9) 0.324(5) 0.088(9) 0.031(12) Uiso 1 1 d . . .

loop_
_atom_site_aniso_label
_atom_site_aniso_U_11
_atom_site_aniso_U_22
_atom_site_aniso_U_33
_atom_site_aniso_U_23
_atom_site_aniso_U_13
_atom_site_aniso_U_12
Br1 0.0237(3) 0.0224(3) 0.0194(2) 0.000 0.01108(17) 0.000
Cu1 0.0248(3) 0.0214(3) 0.0196(3) 0.00237(16) 0.0113(2) 0.00459(17)
N1 0.0244(13) 0.0227(14) 0.0233(13) 0.0015(9) 0.0121(11) 0.0029(10)

loop_
_atom_type_symbol
_atom_type_description
_atom_type_scat_dispersion_real
_atom_type_scat_dispersion_imag
_atom_type_scat_source
Br Br -0.2901 2.4595 'International Tables Vol C Tables 4.2.6.8 and 6.1.1.4'
Cu Cu 0.3201 1.2651 'International Tables Vol C Tables 4.2.6.8 and 6.1.1.4'
H H 0.0000 0.0000 'International Tables Vol C Tables 4.2.6.8 and 6.1.1.4'
N N 0.0061 0.0033 'International Tables Vol C Tables 4.2.6.8 and 6.1.1.4'

loop_
_geom_angle_atom_site_label_1
_geom_angle_atom_site_label_2
_geom_angle_atom_site_label_3
_geom_angle
_geom_angle_site_symmetry_1
_geom_angle_site_symmetry_3
_geom_angle_publ_flag
N1 Cu1 N1 180.00(10) 5_665 . ?
N1 Cu1 Cu1 87.63(9) 5_665 2_654 ?
N1 Cu1 Cu1 92.37(9) . 2_654 ?
N1 Cu1 Cu1 92.37(9) 5_665 2_655 ?
N1 Cu1 Cu1 87.63(9) . 2_655 ?
Cu1 Cu1 Cu1 180.0 2_654 2_655 ?
Cu1 N1 H2 116(3) . . ?
Cu1 N1 H3 111(4) . . ?
H2 N1 H3 99(7) . . ?
Cu1 N1 H1 119(4) . . ?
H2 N1 H1 103(5) . . ?
H3 N1 H1 106(5) . . ?

loop_
_geom_bond_atom_site_label_1
_geom_bond_atom_site_label_2
_geom_bond_distance
_geom_bond_site_symmetry_2
_geom_bond_publ_flag
Cu1 N1 1.898(3) 5_665 ?
Cu1 N1 1.898(3) . ?
Cu1 Cu1 2.9305(5) 2_654 ?
Cu1 Cu1 2.9305(5) 2_655 ?
N1 H2 1.01(7) . ?
N1 H3 0.92(8) . ?
N1 H1 0.78(6) . ?

loop_
_geom_hbond_atom_site_label_D
_geom_hbond_atom_site_label_H
_geom_hbond_atom_site_label_A
_geom_hbond_distance_DH
_geom_hbond_distance_HA
_geom_hbond_distance_DA
_geom_hbond_angle_DHA
_geom_hbond_site_symmetry_A
N1 H1 Br1 0.78(6) 2.87(6) 3.614(3) 159(4) .
N1 H3 Br1 0.92(8) 2.59(8) 3.515(3) 175(6) 7_655
N1 H2 Br1 1.01(7) 2.54(7) 3.508(3) 162(5) 7_656
